data_2020957
loop_
_publ_author_name
'Sohr, Julia'
'Schmidt, Horst'
'Voigt, Wolfgang'

_publ_section_title
;
 Higher hydrates of lithium chloride, lithium bromide and lithium iodide
;
_journal_coeditor_code QF3002
_journal_issue 2
_journal_name_full 'Acta Crystallographica Section C'
_journal_page_first
;
;
_journal_paper_doi 10.1107/S2053229618001183
_journal_volume 74
_journal_year 2018
_chemical_formula_iupac 'Li Br, 2H2 O'
_chemical_formula_moiety 'Br, 2(H2 O), Li'
_chemical_formula_sum 'Br H4 Li O2'
_chemical_formula_weight 122.88
_chemical_name_systematic
;
Lithium bromide dihydrate
;
_space_group_crystal_system triclinic
_space_group_IT_number 2
_space_group_name_Hall '-P 1'
_space_group_name_H-M_alt 'P -1'
_symmetry_space_group_name_Hall '-P 1'
_symmetry_space_group_name_H-M 'P -1'
_atom_sites_solution_hydrogens difmap
_audit_creation_method SHELXL-2014/7
_cell_angle_alpha 63.694(10)
_cell_angle_beta 82.044(7)
_cell_angle_gamma 65.567(5)
_cell_formula_units_Z 2
_cell_length_a 5.3001(11)
_cell_length_b 6.3970(19)
_cell_length_c 6.4060(15)
_cell_measurement_reflns_used 454
_cell_measurement_temperature 200(2)
_cell_measurement_theta_max 55
_cell_measurement_theta_min 5
_cell_volume 177.00(8)
_computing_cell_refinement
;
APEX2 (Bruker, 2005)
;
_computing_data_collection
;
APEX2 (Bruker, 2005)
;
_computing_data_reduction
;
APEX2 (Bruker, 2005)
;
_computing_molecular_graphics
;
DIAMOND (Brandenburg, 2017)
;
_computing_publication_material
;
publCIF (Westrip, 2010)
;
_computing_structure_refinement
;
SHELXL2014 (Sheldrick, 2015)
;
_computing_structure_solution
;
SHELXS97 (Sheldrick, 2008)
;
_diffrn_ambient_temperature 200(2)
_diffrn_measured_fraction_theta_full 0.971
_diffrn_measured_fraction_theta_max 0.835
_diffrn_measurement_device_type 'Bruker X8 Kappa APEXII'
_diffrn_measurement_method '\w and \f scans'
_diffrn_radiation_monochromator graphite
_diffrn_radiation_source 'fine-focus sealed tube'
_diffrn_radiation_type MoK\a
_diffrn_radiation_wavelength 0.71073
_diffrn_reflns_av_R_equivalents 0.0374
_diffrn_reflns_limit_h_max 7
_diffrn_reflns_limit_h_min -3
_diffrn_reflns_limit_k_max 8
_diffrn_reflns_limit_k_min -6
_diffrn_reflns_limit_l_max 8
_diffrn_reflns_limit_l_min -8
_diffrn_reflns_number 1251
_diffrn_reflns_theta_full 25.242
_diffrn_reflns_theta_max 29.355
_diffrn_reflns_theta_min 3.553
_diffrn_standards_decay_% 0
_diffrn_standards_interval_count 0
_diffrn_standards_interval_time 0
_diffrn_standards_number 0
_exptl_absorpt_coefficient_mu 11.378
_exptl_absorpt_correction_T_max 0.7459
_exptl_absorpt_correction_T_min 0.2105
_exptl_absorpt_correction_type numerical
_exptl_absorpt_process_details
;
(APEX2; Bruker, 2005)
;
_exptl_crystal_colour colourless
_exptl_crystal_density_diffrn 2.306
_exptl_crystal_description needle
_exptl_crystal_F_000 116
_exptl_crystal_size_max 0.2
_exptl_crystal_size_mid 0.12
_exptl_crystal_size_min 0.03
_refine_diff_density_max 2.228
_refine_diff_density_min -1.111
_refine_ls_extinction_coef 0.245(19)
_refine_ls_extinction_expression Fc^*^=kFc[1+0.001xFc^2^\l^3^/sin(2\q)]^-1/4^
_refine_ls_extinction_method
;
SHELXL2016 (Sheldrick, 2015)
;
_refine_ls_goodness_of_fit_ref 1.011
_refine_ls_hydrogen_treatment refall
_refine_ls_matrix_type full
_refine_ls_number_parameters 54
_refine_ls_number_reflns 810
_refine_ls_number_restraints 6
_refine_ls_restrained_S_all 1.008
_refine_ls_R_factor_all 0.0391
_refine_ls_R_factor_gt 0.0364
_refine_ls_shift/su_max 0.000
_refine_ls_shift/su_mean 0.000
_refine_ls_structure_factor_coef Fsqd
_refine_ls_weighting_details 'w=1/[\s^2^(Fo^2^)+3.2148P] where P=(Fo^2^+2Fc^2^)/3'
_refine_ls_weighting_scheme calc
_refine_ls_wR_factor_gt 0.0956
_refine_ls_wR_factor_ref 0.0968
_reflns_number_gt 762
_reflns_number_total 810
_reflns_threshold_expression 'I > 2\s(I)'
_cod_data_source_file qf3002sup1.cif
_cod_data_source_block LiBr.2H2O
_cod_database_code 2020957
_shelx_space_group_comment
;
The symmetry employed for this shelxl refinement is uniquely defined
by the following loop, which should always be used as a source of
symmetry information in preference to the above space-group names.
They are only intended as comments.
;

loop_
_space_group_symop_operation_xyz
'x, y, z'
'-x, -y, -z'

loop_
_atom_site_type_symbol
_atom_site_label
_atom_site_fract_x
_atom_site_fract_y
_atom_site_fract_z
_atom_site_U_iso_or_equiv
_atom_site_adp_type
_atom_site_calc_flag
_atom_site_occupancy
Br Br1 0.25544(11) 0.12204(10) 0.23322(10) 0.0076(3) Uani d 1
Li Li1 0.309(2) 0.378(2) 0.483(2) 0.014(2) Uani d 1
O O1 -0.0142(9) 0.7182(8) 0.2951(8) 0.0089(8) Uani d 1
O O2 0.6131(9) 0.4807(9) 0.2914(8) 0.0105(9) Uani d 1
H H1B -0.02(2) 0.840(11) 0.312(14) 0.03(3) Uiso d 1
H H2A 0.779(7) 0.388(15) 0.300(15) 0.03(3) Uiso d 1
H H2B 0.588(19) 0.601(14) 0.162(10) 0.05(3) Uiso d 1
H H1A -0.03(3) 0.770(16) 0.153(5) 0.04(3) Uiso d 1

loop_
_atom_site_aniso_label
_atom_site_aniso_U_11
_atom_site_aniso_U_22
_atom_site_aniso_U_33
_atom_site_aniso_U_12
_atom_site_aniso_U_13
_atom_site_aniso_U_23
Br1 0.0064(4) 0.0086(4) 0.0070(4) -0.0021(2) 0.0014(2) -0.0037(2)
Li1 0.010(5) 0.016(5) 0.015(5) -0.004(4) 0.002(4) -0.006(4)
O1 0.008(2) 0.0087(19) 0.010(2) -0.0032(16) 0.0018(16) -0.0043(16)
O2 0.006(2) 0.012(2) 0.011(2) -0.0004(16) 0.0029(16) -0.0050(18)

loop_
_atom_type_symbol
_atom_type_description
_atom_type_scat_dispersion_real
_atom_type_scat_dispersion_imag
_atom_type_scat_source
Li Li -0.0003 0.0001 'International Tables Vol C Tables 4.2.6.8 and 6.1.1.4'
H H 0.0000 0.0000 'International Tables Vol C Tables 4.2.6.8 and 6.1.1.4'
O O 0.0106 0.0060 'International Tables Vol C Tables 4.2.6.8 and 6.1.1.4'
Br Br -0.2901 2.4595 'International Tables Vol C Tables 4.2.6.8 and 6.1.1.4'

loop_
_geom_angle_atom_site_label_1
_geom_angle_atom_site_label_2
_geom_angle_atom_site_label_3
_geom_angle_site_symmetry_1
_geom_angle_site_symmetry_3
_geom_angle
Li1 Br1 Li1 . 2_656 95.7(3)
O2 Li1 O1 . 2_566 173.3(7)
O2 Li1 O1 . . 95.2(5)
O1 Li1 O1 2_566 . 86.2(5)
O2 Li1 O2 . 2_666 84.9(5)
O1 Li1 O2 2_566 2_666 88.5(5)
O1 Li1 O2 . 2_666 93.0(5)
O2 Li1 Br1 . . 96.3(4)
O1 Li1 Br1 2_566 . 90.1(4)
O1 Li1 Br1 . . 94.9(4)
O2 Li1 Br1 2_666 . 171.8(5)
O2 Li1 Br1 . 2_656 88.4(4)
O1 Li1 Br1 2_566 2_656 90.2(4)
O1 Li1 Br1 . 2_656 176.4(6)
O2 Li1 Br1 2_666 2_656 87.7(4)
Br1 Li1 Br1 . 2_656 84.3(3)
O2 Li1 Li1 . 2_566 137.8(7)
O1 Li1 Li1 2_566 2_566 43.2(3)
O1 Li1 Li1 . 2_566 43.0(3)
O2 Li1 Li1 2_666 2_566 91.0(5)
Br1 Li1 Li1 . 2_566 93.4(5)
Br1 Li1 Li1 2_656 2_566 133.4(6)
O2 Li1 Li1 . 2_666 44.2(3)
O1 Li1 Li1 2_566 2_666 129.2(7)
O1 Li1 Li1 . 2_666 95.5(6)
O2 Li1 Li1 2_666 2_666 40.8(3)
Br1 Li1 Li1 . 2_666 139.8(6)
Br1 Li1 Li1 2_656 2_666 87.4(5)
Li1 Li1 Li1 2_566 2_666 119.9(7)
Li1 O1 Li1 2_566 . 93.8(5)
Li1 O2 Li1 . 2_666 95.1(5)

loop_
_geom_bond_atom_site_label_1
_geom_bond_atom_site_label_2
_geom_bond_site_symmetry_2
_geom_bond_distance
Br1 Li1 . 2.851(12)
Br1 Li1 2_656 2.960(11)
Li1 O2 . 2.037(12)
Li1 O1 2_566 2.061(12)
Li1 O1 . 2.070(12)
Li1 O2 2_666 2.174(13)
Li1 Li1 2_566 3.02(2)
Li1 Li1 2_666 3.11(2)

loop_
_geom_hbond_atom_site_label_D
_geom_hbond_atom_site_label_H
_geom_hbond_atom_site_label_A
_geom_hbond_site_symmetry_A
_geom_hbond_distance_DH
_geom_hbond_distance_HA
_geom_hbond_distance_DA
_geom_hbond_angle_DHA
O1 H1A Br1 2_565 0.82(2) 2.57(5) 3.345(5) 157(10)
O2 H2B Br1 2_665 0.82(2) 2.63(5) 3.389(5) 155(8)
O2 H2A Br1 1_655 0.83(2) 2.50(3) 3.307(4) 167(9)
O1 H1B Br1 1_565 0.83(2) 2.60(6) 3.296(5) 143(9)
